data_4076254
loop_
_publ_author_name
'Chandrasekhar, Vadapalli'
'Baskar, Viswanathan'
'Steiner, Alexander'
'Zacchini, Stefano'

_publ_section_title
;
 Reactions ofn-Bu2SnO and (n-Bu3Sn)2O with
 1,1,2,3,3-Pentamethyltrimethylene Phosphinic Acid:&#x00A0; Synthesis and
 X-ray Crystal Structures of a Novel Spirocyclic Coordination Polymer and
 a 16-Membered Inorganic Macrocycle
;
_journal_issue 6
_journal_name_full Organometallics
_journal_page_first 1390
_journal_paper_doi 10.1021/om034262w
_journal_volume 23
_journal_year 2004
_chemical_formula_sum 'C40 H85 O7 P3 Sn2'
_chemical_formula_weight 1008.37
_chemical_name_systematic
; 
 ? 
;
_space_group_IT_number 14
_symmetry_cell_setting monoclinic
_symmetry_space_group_name_Hall '-P 2ybc'
_symmetry_space_group_name_H-M 'P 1 21/c 1'
_atom_sites_solution_hydrogens geom
_atom_sites_solution_primary direct
_atom_sites_solution_secondary difmap
_audit_creation_method SHELXL-97
_cell_angle_alpha 90.00
_cell_angle_beta 102.758(4)
_cell_angle_gamma 90.00
_cell_formula_units_Z 4
_cell_length_a 16.512(3)
_cell_length_b 17.259(3)
_cell_length_c 18.228(4)
_cell_measurement_temperature 150(2)
_cell_volume 5066.4(17)
_computing_structure_refinement 'SHELXL-97 (Sheldrick, 1997)'
_computing_structure_solution 'SHELXS-97 (Sheldrick, 1990)'
_diffrn_ambient_temperature 150(2)
_diffrn_measured_fraction_theta_full 0.997
_diffrn_measured_fraction_theta_max 0.997
_diffrn_measurement_device_type 'Bruker AXS Smart Apex'
_diffrn_radiation_monochromator graphite
_diffrn_radiation_source 'fine-focus sealed tube'
_diffrn_radiation_type MoK\a
_diffrn_radiation_wavelength 0.71073
_diffrn_reflns_av_R_equivalents 0.0562
_diffrn_reflns_av_sigmaI/netI 0.0727
_diffrn_reflns_limit_h_max 15
_diffrn_reflns_limit_h_min -19
_diffrn_reflns_limit_k_max 20
_diffrn_reflns_limit_k_min -18
_diffrn_reflns_limit_l_max 19
_diffrn_reflns_limit_l_min -21
_diffrn_reflns_number 23081
_diffrn_reflns_theta_full 25.03
_diffrn_reflns_theta_max 25.03
_diffrn_reflns_theta_min 1.26
_exptl_absorpt_coefficient_mu 1.120
_exptl_absorpt_correction_type multi-scan
_exptl_absorpt_process_details '(SADABS, Sheldrick 2001)'
_exptl_crystal_colour colourless
_exptl_crystal_density_diffrn 1.322
_exptl_crystal_density_method 'not measured'
_exptl_crystal_description plate
_exptl_crystal_F_000 2104
_exptl_crystal_size_max 0.4
_exptl_crystal_size_mid 0.3
_exptl_crystal_size_min 0.16
_refine_diff_density_max 1.112
_refine_diff_density_min -1.102
_refine_diff_density_rms 0.109
_refine_ls_extinction_method none
_refine_ls_goodness_of_fit_ref 0.952
_refine_ls_hydrogen_treatment mixed
_refine_ls_matrix_type full
_refine_ls_number_parameters 482
_refine_ls_number_reflns 8938
_refine_ls_number_restraints 1
_refine_ls_restrained_S_all 0.952
_refine_ls_R_factor_all 0.0839
_refine_ls_R_factor_gt 0.0419
_refine_ls_shift/su_max 0.000
_refine_ls_shift/su_mean 0.000
_refine_ls_structure_factor_coef Fsqd
_refine_ls_weighting_details 'calc w=1/[\s^2^(Fo^2^)+(0.0518P)^2^+0.0000P] where P=(Fo^2^+2Fc^2^)/3'
_refine_ls_weighting_scheme calc
_refine_ls_wR_factor_gt 0.0917
_refine_ls_wR_factor_ref 0.1102
_reflns_number_gt 5609
_reflns_number_total 8938
_reflns_threshold_expression >2sigma(I)
_cod_data_source_file om034262wsi20031027_115228.cif
_cod_data_source_block vc25m
_cod_depositor_comments
;
The following automatic conversions were performed:

'_symmetry_cell_setting' value 'Monoclinic' changed to 'monoclinic'
according to /home/saulius/struct/CIF-dictionaries/cif_core.dic
dictionary named 'cif_core.dic' version 2.4.1 from 2010-06-29.

Automatic conversion script
Id: cif_fix_values 1715 2011-07-08 13:25:40Z adriana 
;
_cod_original_cell_volume 5066.3(17)
_cod_original_sg_symbol_H-M P2(1)/c
_cod_database_code 4076254

loop_
_symmetry_equiv_pos_as_xyz
'x, y, z'
'-x, y+1/2, -z+1/2'
'-x, -y, -z'
'x, -y-1/2, z-1/2'

loop_
_atom_site_label
_atom_site_type_symbol
_atom_site_fract_x
_atom_site_fract_y
_atom_site_fract_z
_atom_site_U_iso_or_equiv
_atom_site_adp_type
_atom_site_occupancy
_atom_site_symmetry_multiplicity
_atom_site_calc_flag
_atom_site_refinement_flags
_atom_site_disorder_assembly
_atom_site_disorder_group
Sn1 Sn 0.23618(2) 0.18825(2) 0.155425(18) 0.02362(11) Uani 1 1 d . . .
C101 C 0.3698(3) 0.1931(3) 0.1814(3) 0.0304(13) Uani 1 1 d . . .
H10A H 0.3871 0.2265 0.2263 0.037 Uiso 1 1 calc R . .
H10B H 0.3905 0.1403 0.1963 0.037 Uiso 1 1 calc R . .
C102 C 0.4159(3) 0.2220(3) 0.1217(3) 0.0331(13) Uani 1 1 d . . .
H10C H 0.3931 0.2731 0.1028 0.040 Uiso 1 1 calc R . .
H10D H 0.4054 0.1855 0.0787 0.040 Uiso 1 1 calc R . .
C103 C 0.5106(4) 0.2297(4) 0.1522(4) 0.0483(17) Uani 1 1 d . . .
H10E H 0.5352 0.2549 0.1134 0.058 Uiso 1 1 calc R . .
H10F H 0.5209 0.2639 0.1969 0.058 Uiso 1 1 calc R . .
C104 C 0.5543(4) 0.1527(4) 0.1738(4) 0.060(2) Uani 1 1 d . . .
H10G H 0.6137 0.1617 0.1932 0.090 Uiso 1 1 calc R . .
H10H H 0.5463 0.1191 0.1294 0.090 Uiso 1 1 calc R . .
H10I H 0.5309 0.1276 0.2127 0.090 Uiso 1 1 calc R . .
C105 C 0.1053(3) 0.1643(3) 0.1231(3) 0.0298(13) Uani 1 1 d . . .
H10J H 0.0977 0.1195 0.0883 0.036 Uiso 1 1 calc R . .
H10K H 0.0869 0.1476 0.1688 0.036 Uiso 1 1 calc R . .
C106 C 0.0467(3) 0.2286(3) 0.0858(3) 0.0363(14) Uani 1 1 d . . .
H10L H 0.0693 0.2521 0.0449 0.044 Uiso 1 1 calc R . .
H10M H 0.0445 0.2695 0.1234 0.044 Uiso 1 1 calc R . .
C107 C -0.0415(3) 0.1993(3) 0.0531(3) 0.0409(15) Uani 1 1 d . . .
H10N H -0.0609 0.1697 0.0925 0.049 Uiso 1 1 calc R . .
H10O H -0.0399 0.1633 0.0112 0.049 Uiso 1 1 calc R . .
C108 C -0.1045(4) 0.2637(4) 0.0241(4) 0.0578(19) Uani 1 1 d . . .
H10P H -0.1590 0.2406 0.0035 0.087 Uiso 1 1 calc R . .
H10Q H -0.0863 0.2930 -0.0154 0.087 Uiso 1 1 calc R . .
H10R H -0.1083 0.2986 0.0656 0.087 Uiso 1 1 calc R . .
Sn2 Sn 0.24892(2) 0.18588(2) 0.384260(19) 0.02434(11) Uani 1 1 d . . .
C201 C 0.1211(3) 0.2003(3) 0.3920(3) 0.0308(13) Uani 1 1 d . . .
H20A H 0.1101 0.1650 0.4316 0.037 Uiso 1 1 calc R . .
H20B H 0.1136 0.2540 0.4084 0.037 Uiso 1 1 calc R . .
C202 C 0.0565(3) 0.1845(4) 0.3194(3) 0.0413(15) Uani 1 1 d . . .
H20C H 0.0677 0.1330 0.2998 0.050 Uiso 1 1 calc R . .
H20D H 0.0630 0.2237 0.2814 0.050 Uiso 1 1 calc R . .
C203 C -0.0336(3) 0.1864(4) 0.3290(3) 0.0484(17) Uani 1 1 d . . .
H20E H -0.0471 0.2394 0.3435 0.058 Uiso 1 1 calc R . .
H20F H -0.0393 0.1508 0.3701 0.058 Uiso 1 1 calc R . .
C204 C -0.0956(4) 0.1626(6) 0.2563(4) 0.088(3) Uani 1 1 d . . .
H20G H -0.1523 0.1649 0.2644 0.133 Uiso 1 1 calc R . .
H20H H -0.0834 0.1096 0.2426 0.133 Uiso 1 1 calc R . .
H20I H -0.0905 0.1981 0.2155 0.133 Uiso 1 1 calc R . .
C205 C 0.3775(3) 0.1564(3) 0.3930(3) 0.0310(13) Uani 1 1 d . . .
H20J H 0.3930 0.1165 0.4326 0.037 Uiso 1 1 calc R . .
H20K H 0.3827 0.1324 0.3449 0.037 Uiso 1 1 calc R . .
C206 C 0.4409(3) 0.2226(3) 0.4108(4) 0.0401(15) Uani 1 1 d . . .
H20L H 0.4380 0.2458 0.4599 0.048 Uiso 1 1 calc R . .
H20M H 0.4258 0.2634 0.3719 0.048 Uiso 1 1 calc R . .
C207 C 0.5306(4) 0.1961(4) 0.4138(4) 0.0530(18) Uani 1 1 d . . .
H20N H 0.5334 0.1725 0.3649 0.064 Uiso 1 1 calc R . .
H20O H 0.5460 0.1558 0.4531 0.064 Uiso 1 1 calc R . .
C208 C 0.5941(4) 0.2633(4) 0.4310(6) 0.087(3) Uani 1 1 d . . .
H20P H 0.6500 0.2433 0.4323 0.130 Uiso 1 1 calc R . .
H20Q H 0.5926 0.2862 0.4799 0.130 Uiso 1 1 calc R . .
H20R H 0.5800 0.3029 0.3917 0.130 Uiso 1 1 calc R . .
O1 O 0.2310(2) 0.2280(2) 0.2688(2) 0.0308(9) Uani 1 1 d D . .
H100 H 0.225(4) 0.2742(14) 0.275(3) 0.046 Uiso 1 1 d D . .
P1 P 0.23492(9) 0.01994(8) 0.27004(8) 0.0273(3) Uani 1 1 d . . .
O11 O 0.2500(2) 0.0664(2) 0.20324(19) 0.0302(9) Uani 1 1 d . . .
O12 O 0.2157(2) 0.0671(2) 0.3358(2) 0.0313(9) Uani 1 1 d . . .
C11 C 0.1645(4) -0.0636(3) 0.2398(3) 0.0366(14) Uani 1 1 d . A .
C12 C 0.2444(4) -0.1163(4) 0.2517(5) 0.070(2) Uani 1 1 d . . .
H12A H 0.2564 -0.1135 0.2004 0.084 Uiso 0.612(14) 1 calc PR A 1
H12B H 0.2370 -0.1561 0.2896 0.084 Uiso 0.388(14) 1 d PR A 2
C13 C 0.3129(4) -0.0579(3) 0.2960(3) 0.0348(14) Uani 1 1 d . A .
C14 C 0.1138(4) -0.0608(4) 0.1587(4) 0.060(2) Uani 1 1 d . . .
H14A H 0.1506 -0.0491 0.1247 0.090 Uiso 1 1 calc R A .
H14B H 0.0713 -0.0204 0.1542 0.090 Uiso 1 1 calc R . .
H14C H 0.0869 -0.1110 0.1453 0.090 Uiso 1 1 calc R . .
C15 C 0.1070(5) -0.0823(4) 0.2931(4) 0.067(2) Uani 1 1 d . . .
H15A H 0.1395 -0.0841 0.3450 0.101 Uiso 1 1 calc R A .
H15B H 0.0803 -0.1326 0.2796 0.101 Uiso 1 1 calc R . .
H15C H 0.0643 -0.0420 0.2887 0.101 Uiso 1 1 calc R . .
C16 C 0.2529(8) -0.1976(7) 0.2654(10) 0.091(6) Uani 0.612(14) 1 d P A 1
H16A H 0.3110 -0.2127 0.2696 0.136 Uiso 0.612(14) 1 calc PR A 1
H16B H 0.2175 -0.2257 0.2236 0.136 Uiso 0.612(14) 1 calc PR A 1
H16C H 0.2361 -0.2101 0.3123 0.136 Uiso 0.612(14) 1 calc PR A 1
C16' C 0.2541(11) -0.1611(10) 0.1835(10) 0.056(6) Uani 0.388(14) 1 d P A 2
H16D H 0.3049 -0.1923 0.1960 0.084 Uiso 0.388(14) 1 calc PR A 2
H16E H 0.2577 -0.1250 0.1429 0.084 Uiso 0.388(14) 1 calc PR A 2
H16F H 0.2061 -0.1953 0.1672 0.084 Uiso 0.388(14) 1 calc PR A 2
C17 C 0.3903(4) -0.0508(4) 0.2620(4) 0.061(2) Uani 1 1 d . . .
H17A H 0.3730 -0.0401 0.2079 0.091 Uiso 1 1 calc R A .
H17B H 0.4218 -0.0993 0.2697 0.091 Uiso 1 1 calc R . .
H17C H 0.4254 -0.0083 0.2866 0.091 Uiso 1 1 calc R . .
C18 C 0.3407(5) -0.0748(4) 0.3801(4) 0.063(2) Uani 1 1 d . . .
H18A H 0.2919 -0.0799 0.4020 0.094 Uiso 1 1 calc R A .
H18B H 0.3756 -0.0321 0.4048 0.094 Uiso 1 1 calc R . .
H18C H 0.3726 -0.1231 0.3875 0.094 Uiso 1 1 calc R . .
P2 P 0.25606(8) 0.37262(8) 0.46155(8) 0.0244(3) Uani 1 1 d . . .
O21 O 0.2791(2) 0.3091(2) 0.41010(19) 0.0291(8) Uani 1 1 d . . .
O22 O 0.2353(2) 0.3449(2) 0.53373(19) 0.0323(9) Uani 1 1 d . . .
C21 C 0.1823(3) 0.4445(3) 0.4082(3) 0.0286(12) Uani 1 1 d . . .
C22 C 0.2602(4) 0.4998(4) 0.4104(4) 0.0482(17) Uani 1 1 d . . .
H22 H 0.2763 0.4915 0.3612 0.058 Uiso 1 1 calc R . .
C23 C 0.3286(3) 0.4560(3) 0.4707(3) 0.0317(13) Uani 1 1 d . . .
C24 C 0.1398(4) 0.4215(4) 0.3268(3) 0.0518(18) Uani 1 1 d . . .
H24A H 0.1818 0.4034 0.3003 0.078 Uiso 1 1 calc R . .
H24B H 0.1110 0.4666 0.3005 0.078 Uiso 1 1 calc R . .
H24C H 0.0996 0.3800 0.3279 0.078 Uiso 1 1 calc R . .
C25 C 0.1189(4) 0.4733(4) 0.4507(4) 0.0520(18) Uani 1 1 d . . .
H25A H 0.1473 0.4882 0.5018 0.078 Uiso 1 1 calc R . .
H25B H 0.0789 0.4320 0.4531 0.078 Uiso 1 1 calc R . .
H25C H 0.0897 0.5183 0.4246 0.078 Uiso 1 1 calc R . .
C26 C 0.2504(4) 0.5853(3) 0.4166(4) 0.0525(19) Uani 1 1 d . . .
H26A H 0.3032 0.6109 0.4159 0.079 Uiso 1 1 calc R . .
H26B H 0.2340 0.5975 0.4638 0.079 Uiso 1 1 calc R . .
H26C H 0.2075 0.6038 0.3741 0.079 Uiso 1 1 calc R . .
C27 C 0.4095(4) 0.4421(4) 0.4410(3) 0.0439(16) Uani 1 1 d . . .
H27A H 0.3949 0.4194 0.3905 0.066 Uiso 1 1 calc R . .
H27B H 0.4463 0.4065 0.4749 0.066 Uiso 1 1 calc R . .
H27C H 0.4381 0.4916 0.4390 0.066 Uiso 1 1 calc R . .
C28 C 0.3512(4) 0.4918(3) 0.5498(3) 0.0395(15) Uani 1 1 d . . .
H28A H 0.3005 0.5004 0.5682 0.059 Uiso 1 1 calc R . .
H28B H 0.3796 0.5413 0.5477 0.059 Uiso 1 1 calc R . .
H28C H 0.3880 0.4565 0.5839 0.059 Uiso 1 1 calc R . .
P3 P 0.24792(9) 0.37731(8) 0.08087(8) 0.0253(3) Uani 1 1 d . . .
O31 O 0.2233(2) 0.3131(2) 0.1304(2) 0.0306(8) Uani 1 1 d . . .
O32 O 0.2711(2) 0.3518(2) 0.00853(19) 0.0313(9) Uani 1 1 d . . .
C31 C 0.1774(4) 0.4619(3) 0.0737(3) 0.0321(13) Uani 1 1 d . . .
C32 C 0.2466(4) 0.5039(4) 0.1351(4) 0.0557(19) Uani 1 1 d . . .
H32 H 0.2301 0.4953 0.1840 0.067 Uiso 1 1 calc R . .
C33 C 0.3234(3) 0.4463(3) 0.1365(3) 0.0313(13) Uani 1 1 d . . .
C34 C 0.1559(4) 0.5006(4) -0.0037(4) 0.0557(19) Uani 1 1 d . . .
H34A H 0.2068 0.5086 -0.0220 0.084 Uiso 1 1 calc R . .
H34B H 0.1293 0.5507 0.0002 0.084 Uiso 1 1 calc R . .
H34C H 0.1178 0.4673 -0.0390 0.084 Uiso 1 1 calc R . .
C35 C 0.0969(4) 0.4504(4) 0.1018(4) 0.0568(19) Uani 1 1 d . . .
H35A H 0.1099 0.4257 0.1514 0.085 Uiso 1 1 calc R . .
H35B H 0.0587 0.4174 0.0663 0.085 Uiso 1 1 calc R . .
H35C H 0.0708 0.5008 0.1054 0.085 Uiso 1 1 calc R . .
C36 C 0.2601(4) 0.5897(3) 0.1309(4) 0.0566(19) Uani 1 1 d . . .
H36A H 0.3035 0.6060 0.1739 0.085 Uiso 1 1 calc R . .
H36B H 0.2083 0.6170 0.1319 0.085 Uiso 1 1 calc R . .
H36C H 0.2772 0.6020 0.0841 0.085 Uiso 1 1 calc R . .
C37 C 0.3900(4) 0.4735(4) 0.0954(4) 0.0531(19) Uani 1 1 d . . .
H37A H 0.3635 0.4888 0.0439 0.080 Uiso 1 1 calc R . .
H37B H 0.4292 0.4311 0.0941 0.080 Uiso 1 1 calc R . .
H37C H 0.4198 0.5179 0.1221 0.080 Uiso 1 1 calc R . .
C38 C 0.3643(4) 0.4225(4) 0.2177(3) 0.0481(17) Uani 1 1 d . . .
H38A H 0.3214 0.4051 0.2436 0.072 Uiso 1 1 calc R . .
H38B H 0.3939 0.4669 0.2445 0.072 Uiso 1 1 calc R . .
H38C H 0.4036 0.3801 0.2167 0.072 Uiso 1 1 calc R . .

loop_
_atom_site_aniso_label
_atom_site_aniso_U_11
_atom_site_aniso_U_22
_atom_site_aniso_U_33
_atom_site_aniso_U_23
_atom_site_aniso_U_13
_atom_site_aniso_U_12
Sn1 0.0288(2) 0.0241(2) 0.0186(2) 0.00040(16) 0.00682(16) 0.00080(16)
C101 0.026(3) 0.037(3) 0.028(3) -0.005(3) 0.005(2) -0.002(2)
C102 0.037(3) 0.034(3) 0.031(3) 0.006(3) 0.013(3) 0.001(3)
C103 0.036(4) 0.055(5) 0.057(4) -0.006(3) 0.017(3) -0.010(3)
C104 0.043(4) 0.073(5) 0.067(5) -0.004(4) 0.016(4) 0.009(4)
C105 0.029(3) 0.033(3) 0.030(3) -0.001(3) 0.011(3) -0.005(2)
C106 0.036(3) 0.039(4) 0.034(3) 0.005(3) 0.008(3) 0.003(3)
C107 0.034(3) 0.050(4) 0.037(4) -0.001(3) 0.005(3) 0.005(3)
C108 0.042(4) 0.069(5) 0.058(5) 0.011(4) 0.001(4) 0.008(3)
Sn2 0.0306(2) 0.0243(2) 0.0190(2) -0.00067(16) 0.00758(16) 0.00000(16)
C201 0.033(3) 0.033(3) 0.030(3) 0.001(3) 0.014(3) 0.000(2)
C202 0.041(3) 0.049(4) 0.034(3) -0.005(3) 0.009(3) 0.001(3)
C203 0.035(3) 0.070(5) 0.040(4) -0.002(3) 0.009(3) -0.007(3)
C204 0.045(5) 0.156(9) 0.061(5) -0.014(6) 0.004(4) -0.029(5)
C205 0.033(3) 0.035(3) 0.026(3) 0.003(3) 0.008(3) 0.008(2)
C206 0.037(3) 0.040(4) 0.041(4) -0.010(3) 0.004(3) 0.001(3)
C207 0.037(4) 0.051(4) 0.072(5) -0.013(4) 0.015(4) -0.001(3)
C208 0.038(4) 0.076(6) 0.149(9) -0.044(6) 0.027(5) -0.013(4)
O1 0.050(2) 0.024(2) 0.020(2) 0.0012(18) 0.0106(18) 0.0010(18)
P1 0.0334(8) 0.0241(7) 0.0241(7) 0.0012(6) 0.0056(6) 0.0008(6)
O11 0.040(2) 0.026(2) 0.026(2) 0.0002(16) 0.0096(18) 0.0018(17)
O12 0.038(2) 0.030(2) 0.027(2) -0.0019(17) 0.0097(17) -0.0012(17)
C11 0.044(4) 0.027(3) 0.038(4) -0.002(3) 0.007(3) -0.007(3)
C12 0.071(5) 0.033(4) 0.094(7) -0.013(4) -0.005(5) 0.010(4)
C13 0.043(3) 0.028(3) 0.032(3) 0.001(3) 0.004(3) 0.009(3)
C14 0.078(5) 0.054(5) 0.043(4) -0.004(4) 0.000(4) -0.024(4)
C15 0.085(6) 0.065(5) 0.055(5) -0.013(4) 0.024(4) -0.045(4)
C16 0.079(10) 0.035(8) 0.142(16) -0.003(8) -0.013(10) -0.009(7)
C16' 0.069(13) 0.068(14) 0.039(11) -0.030(10) 0.032(9) -0.013(10)
C17 0.056(4) 0.074(5) 0.055(5) 0.016(4) 0.019(4) 0.032(4)
C18 0.089(6) 0.063(5) 0.034(4) 0.018(3) 0.006(4) 0.035(4)
P2 0.0289(8) 0.0241(8) 0.0203(7) -0.0002(6) 0.0056(6) 0.0005(6)
O21 0.038(2) 0.029(2) 0.023(2) -0.0057(17) 0.0126(17) -0.0029(17)
O22 0.043(2) 0.034(2) 0.021(2) 0.0040(17) 0.0088(18) -0.0049(17)
C21 0.031(3) 0.035(3) 0.021(3) 0.002(2) 0.008(2) 0.001(2)
C22 0.042(4) 0.040(4) 0.059(4) 0.011(3) 0.003(3) 0.000(3)
C23 0.036(3) 0.029(3) 0.026(3) 0.003(2) -0.001(3) -0.004(2)
C24 0.070(5) 0.047(4) 0.032(4) 0.002(3) -0.004(3) 0.015(3)
C25 0.057(4) 0.053(4) 0.052(4) 0.018(3) 0.025(4) 0.027(3)
C26 0.047(4) 0.029(4) 0.078(5) 0.009(3) 0.006(4) 0.000(3)
C27 0.050(4) 0.047(4) 0.038(4) -0.009(3) 0.017(3) -0.021(3)
C28 0.055(4) 0.029(3) 0.037(4) -0.009(3) 0.015(3) -0.007(3)
P3 0.0322(8) 0.0224(8) 0.0208(7) -0.0002(6) 0.0050(6) 0.0011(6)
O31 0.041(2) 0.022(2) 0.028(2) 0.0023(17) 0.0070(17) 0.0021(17)
O32 0.042(2) 0.032(2) 0.020(2) -0.0011(17) 0.0078(17) -0.0020(18)
C31 0.044(3) 0.024(3) 0.026(3) 0.001(2) 0.004(3) 0.008(2)
C32 0.061(5) 0.037(4) 0.062(5) -0.013(4) 0.000(4) 0.001(3)
C33 0.039(3) 0.024(3) 0.029(3) -0.004(2) 0.004(3) 0.000(2)
C34 0.083(5) 0.041(4) 0.044(4) 0.008(3) 0.016(4) 0.029(4)
C35 0.062(4) 0.044(4) 0.073(5) 0.010(4) 0.031(4) 0.014(3)
C36 0.065(5) 0.035(4) 0.069(5) -0.017(3) 0.013(4) -0.002(3)
C37 0.060(4) 0.058(5) 0.042(4) -0.004(3) 0.012(3) -0.032(3)
C38 0.052(4) 0.057(5) 0.031(4) -0.008(3) 0.000(3) -0.014(3)

loop_
_atom_type_symbol
_atom_type_description
_atom_type_scat_dispersion_real
_atom_type_scat_dispersion_imag
_atom_type_scat_source
C C 0.0033 0.0016 'International Tables Vol C Tables 4.2.6.8 and 6.1.1.4'
H H 0.0000 0.0000 'International Tables Vol C Tables 4.2.6.8 and 6.1.1.4'
O O 0.0106 0.0060 'International Tables Vol C Tables 4.2.6.8 and 6.1.1.4'
P P 0.1023 0.0942 'International Tables Vol C Tables 4.2.6.8 and 6.1.1.4'
Sn Sn -0.6537 1.4246 'International Tables Vol C Tables 4.2.6.8 and 6.1.1.4'

loop_
_geom_angle_atom_site_label_1
_geom_angle_atom_site_label_2
_geom_angle_atom_site_label_3
_geom_angle
_geom_angle_site_symmetry_3
C105 Sn1 C101 170.5(2) .
C105 Sn1 O1 94.14(18) .
C101 Sn1 O1 91.82(17) .
C105 Sn1 O31 94.92(17) .
C101 Sn1 O31 93.16(18) .
O1 Sn1 O31 82.36(13) .
C105 Sn1 O11 86.37(17) .
C101 Sn1 O11 86.59(17) .
O1 Sn1 O11 87.11(13) .
O31 Sn1 O11 169.45(13) .
C105 Sn1 O22 84.02(17) 4_565
C101 Sn1 O22 90.54(17) 4_565
O1 Sn1 O22 175.51(13) 4_565
O31 Sn1 O22 93.70(13) 4_565
O11 Sn1 O22 96.85(13) 4_565
C102 C101 Sn1 119.9(4) .
C101 C102 C103 113.0(5) .
C104 C103 C102 113.7(5) .
C106 C105 Sn1 118.7(4) .
C105 C106 C107 112.8(5) .
C106 C107 C108 114.1(5) .
C205 Sn2 C201 169.4(2) .
C205 Sn2 O1 94.09(18) .
C201 Sn2 O1 95.67(18) .
C205 Sn2 O21 92.27(17) .
C201 Sn2 O21 93.04(17) .
O1 Sn2 O21 82.03(13) .
C205 Sn2 O12 87.94(17) .
C201 Sn2 O12 88.50(17) .
O1 Sn2 O12 87.44(13) .
O21 Sn2 O12 169.47(13) .
C205 Sn2 O32 85.45(17) 4_566
C201 Sn2 O32 85.03(17) 4_566
O1 Sn2 O32 176.73(13) 4_566
O21 Sn2 O32 94.75(13) 4_566
O12 Sn2 O32 95.77(13) 4_566
C202 C201 Sn2 115.2(3) .
C201 C202 C203 113.8(5) .
C202 C203 C204 111.8(5) .
C206 C205 Sn2 117.0(4) .
C205 C206 C207 113.1(5) .
C206 C207 C208 112.8(5) .
Sn2 O1 Sn1 141.03(18) .
O11 P1 O12 116.2(2) .
O11 P1 C13 111.1(2) .
O12 P1 C13 115.9(2) .
O11 P1 C11 112.0(2) .
O12 P1 C11 114.7(2) .
C13 P1 C11 82.3(3) .
P1 O11 Sn1 140.8(2) .
P1 O12 Sn2 135.5(2) .
C14 C11 C15 109.6(5) .
C14 C11 C12 114.5(5) .
C15 C11 C12 114.1(6) .
C14 C11 P1 115.8(4) .
C15 C11 P1 114.2(4) .
C12 C11 P1 87.5(4) .
C16 C12 C16' 67.2(9) .
C16 C12 C11 129.7(8) .
C16' C12 C11 115.0(10) .
C16 C12 C13 120.1(8) .
C16' C12 C13 123.4(9) .
C11 C12 C13 100.6(5) .
C18 C13 C17 109.0(5) .
C18 C13 C12 114.2(6) .
C17 C13 C12 113.9(6) .
C18 C13 P1 115.7(4) .
C17 C13 P1 115.5(4) .
C12 C13 P1 87.3(4) .
O22 P2 O21 116.0(2) .
O22 P2 C23 115.7(2) .
O21 P2 C23 111.3(2) .
O22 P2 C21 114.8(2) .
O21 P2 C21 112.2(2) .
C23 P2 C21 82.3(2) .
P2 O21 Sn2 137.6(2) .
P2 O22 Sn1 166.1(2) 4_566
C25 C21 C24 110.9(5) .
C25 C21 C22 115.8(5) .
C24 C21 C22 111.7(5) .
C25 C21 P2 113.5(4) .
C24 C21 P2 116.0(4) .
C22 C21 P2 87.4(3) .
C26 C22 C23 119.5(6) .
C26 C22 C21 119.6(5) .
C23 C22 C21 100.3(4) .
C28 C23 C27 109.7(5) .
C28 C23 C22 116.6(5) .
C27 C23 C22 111.4(5) .
C28 C23 P2 114.5(4) .
C27 C23 P2 115.7(4) .
C22 C23 P2 87.7(3) .
O32 P3 O31 116.8(2) .
O32 P3 C31 116.3(2) .
O31 P3 C31 111.4(2) .
O32 P3 C33 113.1(2) .
O31 P3 C33 112.0(2) .
C31 P3 C33 82.4(2) .
P3 O31 Sn1 143.1(2) .
P3 O32 Sn2 156.8(2) 4_565
C34 C31 C35 108.7(5) .
C34 C31 C32 115.8(5) .
C35 C31 C32 111.5(5) .
C34 C31 P3 115.0(4) .
C35 C31 P3 116.8(4) .
C32 C31 P3 88.1(3) .
C36 C32 C31 120.4(6) .
C36 C32 C33 119.1(5) .
C31 C32 C33 99.9(4) .
C37 C33 C38 109.9(5) .
C37 C33 C32 116.9(5) .
C38 C33 C32 110.9(5) .
C37 C33 P3 113.4(4) .
C38 C33 P3 116.9(4) .
C32 C33 P3 87.5(3) .

loop_
_geom_bond_atom_site_label_1
_geom_bond_atom_site_label_2
_geom_bond_distance
_geom_bond_site_symmetry_2
Sn1 C105 2.151(5) .
Sn1 C101 2.154(5) .
Sn1 O1 2.196(4) .
Sn1 O31 2.202(4) .
Sn1 O11 2.268(4) .
Sn1 O22 2.288(3) 4_565
C101 C102 1.542(7) .
C102 C103 1.546(8) .
C103 C104 1.522(9) .
C105 C106 1.530(7) .
C106 C107 1.533(8) .
C107 C108 1.533(8) .
Sn2 C205 2.154(5) .
Sn2 C201 2.161(5) .
Sn2 O1 2.185(4) .
Sn2 O21 2.212(4) .
Sn2 O12 2.252(4) .
Sn2 O32 2.307(3) 4_566
C201 C202 1.530(7) .
C202 C203 1.538(8) .
C203 C204 1.541(9) .
C205 C206 1.536(7) .
C206 C207 1.539(8) .
C207 C208 1.548(8) .
P1 O11 1.524(4) .
P1 O12 1.538(4) .
P1 C13 1.849(6) .
P1 C11 1.858(6) .
C11 C14 1.531(8) .
C11 C15 1.535(8) .
C11 C12 1.577(9) .
C12 C16 1.426(13) .
C12 C16' 1.504(16) .
C12 C13 1.595(9) .
C13 C18 1.529(8) .
C13 C17 1.544(8) .
P2 O22 1.508(4) .
P2 O21 1.544(4) .
P2 C23 1.856(5) .
P2 C21 1.857(5) .
O22 Sn1 2.288(3) 4_566
C21 C25 1.516(7) .
C21 C24 1.546(8) .
C21 C22 1.596(8) .
C22 C26 1.492(8) .
C22 C23 1.585(8) .
C23 C28 1.536(7) .
C23 C27 1.567(8) .
P3 O32 1.517(4) .
P3 O31 1.541(4) .
P3 C31 1.854(5) .
P3 C33 1.855(6) .
O32 Sn2 2.307(3) 4_565
C31 C34 1.532(8) .
C31 C35 1.538(8) .
C31 C32 1.587(8) .
C32 C36 1.501(8) .
C32 C33 1.606(8) .
C33 C37 1.533(8) .
C33 C38 1.542(8) .

loop_
_geom_hbond_atom_site_label_D
_geom_hbond_atom_site_label_H
_geom_hbond_atom_site_label_A
_geom_hbond_distance_DH
_geom_hbond_distance_HA
_geom_hbond_distance_DA
_geom_hbond_angle_DHA
O1 H100 O21 0.817(19) 2.49(6) 2.885(5) 111(5)

loop_
_geom_torsion_atom_site_label_1
_geom_torsion_atom_site_label_2
_geom_torsion_atom_site_label_3
_geom_torsion_atom_site_label_4
_geom_torsion
_geom_torsion_site_symmetry_1
_geom_torsion_site_symmetry_4
C105 Sn1 C101 C102 89.8(13) . .
O1 Sn1 C101 C102 -141.1(4) . .
O31 Sn1 C101 C102 -58.7(4) . .
O11 Sn1 C101 C102 131.9(4) . .
O22 Sn1 C101 C102 35.0(4) 4_565 .
Sn1 C101 C102 C103 174.1(4) . .
C101 C102 C103 C104 65.9(7) . .
C101 Sn1 C105 C106 -140.8(11) . .
O1 Sn1 C105 C106 90.3(4) . .
O31 Sn1 C105 C106 7.7(4) . .
O11 Sn1 C105 C106 177.2(4) . .
O22 Sn1 C105 C106 -85.6(4) 4_565 .
Sn1 C105 C106 C107 169.6(4) . .
C105 C106 C107 C108 172.8(5) . .
C205 Sn2 C201 C202 -122.6(11) . .
O1 Sn2 C201 C202 35.0(4) . .
O21 Sn2 C201 C202 117.3(4) . .
O12 Sn2 C201 C202 -52.3(4) . .
O32 Sn2 C201 C202 -148.2(4) 4_566 .
Sn2 C201 C202 C203 173.6(4) . .
C201 C202 C203 C204 -174.5(6) . .
C201 Sn2 C205 C206 -121.2(11) . .
O1 Sn2 C205 C206 81.2(4) . .
O21 Sn2 C205 C206 -0.9(4) . .
O12 Sn2 C205 C206 168.5(4) . .
O32 Sn2 C205 C206 -95.5(4) 4_566 .
Sn2 C205 C206 C207 -178.5(4) . .
C205 C206 C207 C208 179.4(6) . .
C205 Sn2 O1 Sn1 61.2(3) . .
C201 Sn2 O1 Sn1 -114.8(3) . .
O21 Sn2 O1 Sn1 152.9(3) . .
O12 Sn2 O1 Sn1 -26.5(3) . .
O32 Sn2 O1 Sn1 143(2) 4_566 .
C105 Sn1 O1 Sn2 95.3(3) . .
C101 Sn1 O1 Sn2 -77.4(3) . .
O31 Sn1 O1 Sn2 -170.3(3) . .
O11 Sn1 O1 Sn2 9.1(3) . .
O22 Sn1 O1 Sn2 160.9(16) 4_565 .
O12 P1 O11 Sn1 -12.3(4) . .
C13 P1 O11 Sn1 -147.7(3) . .
C11 P1 O11 Sn1 122.2(3) . .
C105 Sn1 O11 P1 -74.8(4) . .
C101 Sn1 O11 P1 111.5(4) . .
O1 Sn1 O11 P1 19.5(3) . .
O31 Sn1 O11 P1 22.6(9) . .
O22 Sn1 O11 P1 -158.4(3) 4_565 .
O11 P1 O12 Sn2 -29.0(4) . .
C13 P1 O12 Sn2 104.2(3) . .
C11 P1 O12 Sn2 -162.3(3) . .
C205 Sn2 O12 P1 -54.1(3) . .
C201 Sn2 O12 P1 135.8(3) . .
O1 Sn2 O12 P1 40.1(3) . .
O21 Sn2 O12 P1 37.3(9) . .
O32 Sn2 O12 P1 -139.3(3) 4_566 .
O11 P1 C11 C14 -16.7(5) . .
O12 P1 C11 C14 118.5(5) . .
C13 P1 C11 C14 -126.4(5) . .
O11 P1 C11 C15 -145.3(5) . .
O12 P1 C11 C15 -10.0(6) . .
C13 P1 C11 C15 105.0(5) . .
O11 P1 C11 C12 99.3(4) . .
O12 P1 C11 C12 -125.4(4) . .
C13 P1 C11 C12 -10.3(4) . .
C14 C11 C12 C16 -85.7(13) . .
C15 C11 C12 C16 41.6(13) . .
P1 C11 C12 C16 157.0(12) . .
C14 C11 C12 C16' -5.4(12) . .
C15 C11 C12 C16' 121.9(10) . .
P1 C11 C12 C16' -122.7(10) . .
C14 C11 C12 C13 129.4(5) . .
C15 C11 C12 C13 -103.3(6) . .
P1 C11 C12 C13 12.1(5) . .
C16 C12 C13 C18 -44.4(12) . .
C16' C12 C13 C18 -125.6(12) . .
C11 C12 C13 C18 104.8(6) . .
C16 C12 C13 C17 81.7(11) . .
C16' C12 C13 C17 0.6(13) . .
C11 C12 C13 C17 -129.0(6) . .
C16 C12 C13 P1 -161.4(10) . .
C16' C12 C13 P1 117.4(11) . .
C11 C12 C13 P1 -12.2(5) . .
O11 P1 C13 C18 144.0(5) . .
O12 P1 C13 C18 8.4(6) . .
C11 P1 C13 C18 -105.4(5) . .
O11 P1 C13 C17 14.9(5) . .
O12 P1 C13 C17 -120.6(5) . .
C11 P1 C13 C17 125.6(5) . .
O11 P1 C13 C12 -100.4(4) . .
O12 P1 C13 C12 124.1(4) . .
C11 P1 C13 C12 10.2(4) . .
O22 P2 O21 Sn2 29.7(4) . .
C23 P2 O21 Sn2 164.8(3) . .
C21 P2 O21 Sn2 -105.0(3) . .
C205 Sn2 O21 P2 -133.6(3) . .
C201 Sn2 O21 P2 37.3(3) . .
O1 Sn2 O21 P2 132.6(3) . .
O12 Sn2 O21 P2 135.5(6) . .
O32 Sn2 O21 P2 -48.0(3) 4_566 .
O21 P2 O22 Sn1 99.6(10) . 4_566
C23 P2 O22 Sn1 -33.6(11) . 4_566
C21 P2 O22 Sn1 -126.9(10) . 4_566
O22 P2 C21 C25 8.3(5) . .
O21 P2 C21 C25 143.5(4) . .
C23 P2 C21 C25 -106.5(5) . .
O22 P2 C21 C24 -121.8(4) . .
O21 P2 C21 C24 13.5(5) . .
C23 P2 C21 C24 123.5(5) . .
O22 P2 C21 C22 125.3(3) . .
O21 P2 C21 C22 -99.4(4) . .
C23 P2 C21 C22 10.5(4) . .
C25 C21 C22 C26 -30.3(8) . .
C24 C21 C22 C26 97.8(7) . .
P2 C21 C22 C26 -145.2(6) . .
C25 C21 C22 C23 102.4(6) . .
C24 C21 C22 C23 -129.4(5) . .
P2 C21 C22 C23 -12.4(4) . .
C26 C22 C23 C28 28.9(8) . .
C21 C22 C23 C28 -103.9(5) . .
C26 C22 C23 C27 -98.0(7) . .
C21 C22 C23 C27 129.2(5) . .
C26 C22 C23 P2 145.2(5) . .
C21 C22 C23 P2 12.5(4) . .
O22 P2 C23 C28 -6.2(5) . .
O21 P2 C23 C28 -141.5(4) . .
C21 P2 C23 C28 107.7(4) . .
O22 P2 C23 C27 122.8(4) . .
O21 P2 C23 C27 -12.4(5) . .
C21 P2 C23 C27 -123.3(4) . .
O22 P2 C23 C22 -124.5(4) . .
O21 P2 C23 C22 100.2(4) . .
C21 P2 C23 C22 -10.6(4) . .
O32 P3 O31 Sn1 22.5(4) . .
C31 P3 O31 Sn1 159.4(3) . .
C33 P3 O31 Sn1 -110.3(4) . .
C105 Sn1 O31 P3 -118.9(4) . .
C101 Sn1 O31 P3 56.2(4) . .
O1 Sn1 O31 P3 147.6(4) . .
O11 Sn1 O31 P3 144.5(6) . .
O22 Sn1 O31 P3 -34.6(4) 4_565 .
O31 P3 O32 Sn2 82.3(6) . 4_565
C31 P3 O32 Sn2 -52.5(7) . 4_565
C33 P3 O32 Sn2 -145.5(5) . 4_565
O32 P3 C31 C34 -4.6(6) . .
O31 P3 C31 C34 -141.8(5) . .
C33 P3 C31 C34 107.5(5) . .
O32 P3 C31 C35 124.5(5) . .
O31 P3 C31 C35 -12.6(5) . .
C33 P3 C31 C35 -123.3(5) . .
O32 P3 C31 C32 -122.3(4) . .
O31 P3 C31 C32 100.6(4) . .
C33 P3 C31 C32 -10.2(4) . .
C34 C31 C32 C36 27.3(8) . .
C35 C31 C32 C36 -97.7(7) . .
P3 C31 C32 C36 144.2(6) . .
C34 C31 C32 C33 -105.1(6) . .
C35 C31 C32 C33 130.0(5) . .
P3 C31 C32 C33 11.8(4) . .
C36 C32 C33 C37 -30.0(8) . .
C31 C32 C33 C37 103.2(6) . .
C36 C32 C33 C38 97.1(7) . .
C31 C32 C33 C38 -129.7(5) . .
C36 C32 C33 P3 -145.0(6) . .
C31 C32 C33 P3 -11.8(4) . .
O32 P3 C33 C37 7.1(5) . .
O31 P3 C33 C37 141.7(4) . .
C31 P3 C33 C37 -108.2(5) . .
O32 P3 C33 C38 -122.3(4) . .
O31 P3 C33 C38 12.2(5) . .
C31 P3 C33 C38 122.3(5) . .
O32 P3 C33 C32 125.4(4) . .
O31 P3 C33 C32 -100.0(4) . .
C31 P3 C33 C32 10.1(4) . .
